data_4128948
loop_
_publ_author_name
'Fairbanks, Simon D.'
'Robertson, Craig C.'
'Keene, F. Richard'
'Thomas, Jim A.'
'Williamson, Mike P.'

_publ_section_title
;
 Structural Investigation into the Threading Intercalation of a Chiral
 Dinuclear Ruthenium(II) Polypyridyl Complex through a B-DNA
 Oligonucleotide.
;
_journal_issue 11
_journal_name_full 'Journal of the American Chemical Society'
_journal_page_first 4644
_journal_page_last 4652
_journal_paper_doi 10.1021/jacs.8b12280
_journal_volume 141
_journal_year 2019
_chemical_absolute_configuration ad
_chemical_formula_moiety 'C64 H44 N14 Ru2, 4(F6 P), 2(C H3 N O2)'
_chemical_formula_sum 'C66 H50 F24 N16 O4 P4 Ru2'
_chemical_formula_weight 1913.24
_space_group_crystal_system monoclinic
_space_group_IT_number 4
_space_group_name_Hall 'P 2yb'
_space_group_name_H-M_alt 'P 1 21 1'
_atom_sites_solution_hydrogens geom
_atom_sites_solution_primary dual
_audit_creation_date 2018-09-24
_audit_creation_method
;
Olex2 1.2
(compiled 2018.05.29 svn.r3508 for OlexSys, GUI svn.r5506)
;
_cell_angle_alpha 90
_cell_angle_beta 97.257(3)
_cell_angle_gamma 90
_cell_formula_units_Z 2
_cell_length_a 12.4658(7)
_cell_length_b 16.2947(9)
_cell_length_c 21.7440(12)
_cell_measurement_reflns_used 9754
_cell_measurement_temperature 100
_cell_measurement_theta_max 23.953
_cell_measurement_theta_min 2.184
_cell_volume 4381.4(4)
_computing_cell_refinement 'SAINT v8.37A (Bruker, 2015)'
_computing_data_reduction 'SAINT v8.37A (Bruker, 2015)'
_computing_molecular_graphics 'Olex2 (Dolomanov et al., 2009)'
_computing_publication_material 'Olex2 (Dolomanov et al., 2009)'
_computing_structure_refinement 'XL (Sheldrick, 2008)'
_computing_structure_solution 'XT (Sheldrick, 2015)'
_diffrn_ambient_temperature 100
_diffrn_measured_fraction_theta_full 0.999
_diffrn_measured_fraction_theta_max 0.997
_diffrn_measurement_device_type 'Bruker APEX-II CCD'
_diffrn_measurement_method '\f and \w scans'
_diffrn_radiation_type MoK\a
_diffrn_radiation_wavelength 0.71073
_diffrn_reflns_av_R_equivalents 0.0879
_diffrn_reflns_av_unetI/netI 0.0750
_diffrn_reflns_Laue_measured_fraction_full 0.999
_diffrn_reflns_Laue_measured_fraction_max 0.997
_diffrn_reflns_limit_h_max 16
_diffrn_reflns_limit_h_min -16
_diffrn_reflns_limit_k_max 21
_diffrn_reflns_limit_k_min -21
_diffrn_reflns_limit_l_max 28
_diffrn_reflns_limit_l_min -28
_diffrn_reflns_number 132518
_diffrn_reflns_point_group_measured_fraction_full 0.999
_diffrn_reflns_point_group_measured_fraction_max 0.995
_diffrn_reflns_theta_full 25.242
_diffrn_reflns_theta_max 27.637
_diffrn_reflns_theta_min 1.566
_diffrn_standards_number 0
_exptl_absorpt_coefficient_mu 0.520
_exptl_absorpt_correction_T_max 0.7456
_exptl_absorpt_correction_T_min 0.6474
_exptl_absorpt_correction_type multi-scan
_exptl_absorpt_process_details
'SADABS-2014/5 (Bruker,2014/5) was used for absorption correction. wR2(int) was 0.0717 before and 0.0606 after correction. The Ratio of minimum to maximum transmission is 0.8683. The \l/2 correction factor is 0.00150.'
_exptl_crystal_colour red
_exptl_crystal_colour_primary red
_exptl_crystal_density_diffrn 1.450
_exptl_crystal_description block
_exptl_crystal_F_000 1908
_exptl_crystal_size_max 0.5
_exptl_crystal_size_mid 0.2
_exptl_crystal_size_min 0.18
_refine_diff_density_max 2.378
_refine_diff_density_min -0.798
_refine_diff_density_rms 0.126
_refine_ls_abs_structure_details
;
 Flack x determined using 5490 quotients [(I+)-(I-)]/[(I+)+(I-)]
 (Parsons, Flack and Wagner, Acta Cryst. B69 (2013) 249-259).
;
_refine_ls_abs_structure_Flack 0.065(9)
_refine_ls_extinction_method none
_refine_ls_goodness_of_fit_ref 1.044
_refine_ls_hydrogen_treatment constr
_refine_ls_matrix_type full
_refine_ls_number_parameters 1105
_refine_ls_number_reflns 20322
_refine_ls_number_restraints 1190
_refine_ls_restrained_S_all 1.026
_refine_ls_R_factor_all 0.1063
_refine_ls_R_factor_gt 0.0710
_refine_ls_shift/su_max 0.010
_refine_ls_shift/su_mean 0.000
_refine_ls_structure_factor_coef Fsqd
_refine_ls_weighting_details 'w=1/[\s^2^(Fo^2^)+(0.0995P)^2^+7.7694P] where P=(Fo^2^+2Fc^2^)/3'
_refine_ls_weighting_scheme calc
_refine_ls_wR_factor_gt 0.1717
_refine_ls_wR_factor_ref 0.1900
_reflns_Friedel_coverage 0.928
_reflns_Friedel_fraction_full 1.000
_reflns_Friedel_fraction_max 0.993
_reflns_number_gt 14801
_reflns_number_total 20322
_reflns_threshold_expression 'I > 2\s(I)'
_cod_data_source_file ja8b12280_si_003.cif
_cod_data_source_block iaj674k_2_0m
_cod_database_code 4128948
_shelx_shelxl_version_number 2016/6
_shelx_space_group_comment
;
The symmetry employed for this shelxl refinement is uniquely defined
by the following loop, which should always be used as a source of
symmetry information in preference to the above space-group names.
They are only intended as comments.
;
_shelx_estimated_absorpt_t_max 0.912
_shelx_estimated_absorpt_t_min 0.781
_olex2_refinement_description
;
1. Fixed Uiso
 At 1.2 times of:
  All C(H) groups
 At 1.5 times of:
  All C(H,H,H) groups
2. Restrained distances
 P4B-F20B \\sim P4B-F24B \\sim P4B-F22B \\sim P4B-F23B \\sim P4B-F19B \\sim
P4B-F21B
 with sigma of 0.02
 N2S-C2S \\sim N1S-C1S
 with sigma of 0.02
 O1S-N1S \\sim O2S-N1S \\sim O4S-N2S \\sim O3S-N2S
 with sigma of 0.02
3. Uiso/Uaniso restraints and constraints
Uanis(C1S) = Uanis(C2S)
4. Rigid body (RIGU) restrains
 All non-hydrogen atoms
 with sigma for 1-2 distances of 0.004 and sigma for 1-3 distances of 0.004
5. Others
 Sof(P4B)=Sof(F19B)=Sof(F20B)=Sof(F21B)=Sof(F22B)=Sof(F23B)=Sof(F24B)=1-FVAR(1)
 Sof(F19A)=Sof(F20A)=Sof(F21A)=Sof(F22A)=Sof(F23A)=Sof(F24A)=Sof(P4A)=FVAR(1)
6.a Aromatic/amide H refined with riding coordinates:
 C1(H1), C2(H2), C3(H3), C8(H8), C9(H9), C10(H10), C14(H14), C15(H15),
 C16(H16), C19(H19), C20(H20), C21(H21), C25(H25), C26(H26), C27(H27), C28(H28),
  C31(H31), C32(H32), C33(H33), C34(H34), C35(H35), C36(H36), C37(H37),
 C38(H38), C41(H41), C42(H42), C43(H43), C44(H44), C45(H45), C46(H46), C47(H47),
  C48(H48), C51(H51), C52(H52), C53(H53), C54(H54), C55(H55), C56(H56),
 C57(H57), C58(H58), C61(H61), C62(H62), C63(H63), C64(H64)
6.b Idealised Me refined as rotating group:
 C1S(H1SA,H1SB,H1SC), C2S(H2SA,H2SB,H2SC)
;
_olex2_exptl_crystal_mounting_method 'MiTiGen microloop in fomblin oil'
_olex2_submission_special_instructions 'No special instructions were received'

loop_
_space_group_symop_operation_xyz
'x, y, z'
'-x, y+1/2, -z'

loop_
_atom_site_label
_atom_site_type_symbol
_atom_site_fract_x
_atom_site_fract_y
_atom_site_fract_z
_atom_site_U_iso_or_equiv
_atom_site_adp_type
_atom_site_occupancy
_atom_site_site_symmetry_order
_atom_site_calc_flag
_atom_site_refinement_flags_posn
_atom_site_refinement_flags_adp
_atom_site_refinement_flags_occupancy
_atom_site_disorder_assembly
_atom_site_disorder_group
Ru1 Ru 0.39775(6) 0.35192(5) 0.61662(3) 0.02730(19) Uani 1 1 d . U . . .
Ru2 Ru 0.24398(6) 0.40590(5) 0.02566(3) 0.0305(2) Uani 1 1 d . U . . .
N1 N 0.2721(6) 0.3508(7) 0.5446(3) 0.0293(16) Uani 1 1 d . U . . .
N2 N 0.4835(6) 0.3479(6) 0.5414(3) 0.0211(14) Uani 1 1 d . U . . .
N3 N 0.2082(6) 0.3697(5) 0.3219(3) 0.029(2) Uani 1 1 d . U . . .
N4 N 0.4325(6) 0.3676(5) 0.3187(3) 0.0274(18) Uani 1 1 d . U . . .
N5 N 0.1560(6) 0.4031(7) 0.1015(3) 0.0280(16) Uani 1 1 d . U . . .
N6 N 0.3677(6) 0.3865(6) 0.0970(4) 0.034(2) Uani 1 1 d . U . . .
N7 N 0.3908(8) 0.4796(6) 0.6179(4) 0.042(2) Uani 1 1 d . U . . .
N8 N 0.3031(6) 0.3692(6) 0.6866(3) 0.0301(19) Uani 1 1 d . U . . .
N9 N 0.5283(6) 0.3475(7) 0.6844(3) 0.0302(16) Uani 1 1 d . U . . .
N10 N 0.4143(7) 0.2263(6) 0.6303(4) 0.0321(18) Uani 1 1 d . U . . .
N11 N 0.2964(9) 0.5254(6) 0.0334(4) 0.047(2) Uani 1 1 d . U . . .
N12 N 0.3408(6) 0.4091(7) -0.0424(3) 0.0362(18) Uani 1 1 d . U . . .
N13 N 0.1150(6) 0.4234(5) -0.0403(3) 0.0281(17) Uani 1 1 d . U . . .
N14 N 0.1935(7) 0.2869(5) 0.0069(4) 0.0331(18) Uani 1 1 d . U . . .
C1 C 0.1666(8) 0.3451(8) 0.5476(4) 0.038(3) Uani 1 1 d . U . . .
H1 H 0.142364 0.334473 0.586568 0.046 Uiso 1 1 calc R . . . .
C2 C 0.0917(7) 0.3539(10) 0.4962(4) 0.045(3) Uani 1 1 d . U . . .
H2 H 0.017176 0.358966 0.500632 0.053 Uiso 1 1 calc R . . . .
C3 C 0.1246(9) 0.3555(10) 0.4378(4) 0.047(3) Uani 1 1 d . U . . .
H3 H 0.073151 0.356703 0.401630 0.056 Uiso 1 1 calc R . . . .
C4 C 0.2337(7) 0.3554(7) 0.4334(4) 0.0292(18) Uani 1 1 d . U . . .
C5 C 0.3042(7) 0.3504(6) 0.4869(4) 0.0246(17) Uani 1 1 d . U . . .
C6 C 0.4202(7) 0.3484(6) 0.4851(3) 0.0217(16) Uani 1 1 d . U . . .
C7 C 0.4639(7) 0.3538(6) 0.4290(3) 0.0214(15) Uani 1 1 d . U . . .
C8 C 0.5759(7) 0.3509(7) 0.4319(3) 0.0242(16) Uani 1 1 d . U . . .
H8 H 0.608141 0.350909 0.394613 0.029 Uiso 1 1 calc R . . . .
C9 C 0.6407(7) 0.3479(7) 0.4881(4) 0.0263(18) Uani 1 1 d . U . . .
H9 H 0.717317 0.348290 0.490157 0.032 Uiso 1 1 calc R . . . .
C10 C 0.5899(7) 0.3443(6) 0.5422(4) 0.0249(18) Uani 1 1 d . U . . .
H10 H 0.633722 0.339113 0.581039 0.030 Uiso 1 1 calc R . . . .
C11 C 0.2763(7) 0.3589(7) 0.3729(4) 0.0265(18) Uani 1 1 d . U . . .
C12 C 0.2508(8) 0.3751(5) 0.2700(4) 0.0226(19) Uani 1 1 d . U . . .
C13 C 0.1765(8) 0.3843(6) 0.2114(4) 0.030(2) Uani 1 1 d . U . . .
C14 C 0.0642(8) 0.3865(7) 0.2102(4) 0.039(3) Uani 1 1 d . U . . .
H14 H 0.031300 0.381834 0.247130 0.046 Uiso 1 1 calc R . . . .
C15 C 0.0041(9) 0.3954(8) 0.1542(5) 0.043(3) Uani 1 1 d . U . . .
H15 H -0.072498 0.395815 0.151787 0.051 Uiso 1 1 calc R . . . .
C16 C 0.0523(8) 0.4040(9) 0.1000(4) 0.039(2) Uani 1 1 d . U . . .
H16 H 0.007932 0.410592 0.061487 0.046 Uiso 1 1 calc R . . . .
C17 C 0.2187(8) 0.3906(6) 0.1557(4) 0.029(2) Uani 1 1 d . U . . .
C18 C 0.3347(8) 0.3856(6) 0.1545(4) 0.030(2) Uani 1 1 d . U . . .
C19 C 0.4738(8) 0.3809(7) 0.0940(4) 0.041(3) Uani 1 1 d . U . . .
H19 H 0.498562 0.379121 0.054440 0.049 Uiso 1 1 calc R . . . .
C20 C 0.5499(9) 0.3778(11) 0.1472(5) 0.073(6) Uani 1 1 d . U . . .
H20 H 0.624766 0.379336 0.142931 0.087 Uiso 1 1 calc R . . . .
C21 C 0.5187(9) 0.3725(9) 0.2044(4) 0.055(4) Uani 1 1 d . U . . .
H21 H 0.569748 0.364423 0.240201 0.065 Uiso 1 1 calc R . . . .
C22 C 0.4070(8) 0.3797(6) 0.2085(4) 0.034(3) Uani 1 1 d . U . . .
C23 C 0.3635(8) 0.3756(5) 0.2674(4) 0.0240(19) Uani 1 1 d . U . . .
C24 C 0.3904(7) 0.3597(7) 0.3730(4) 0.0251(18) Uani 1 1 d . U . . .
C25 C 0.4363(15) 0.5290(8) 0.5833(7) 0.075(5) Uani 1 1 d . U . . .
H25 H 0.471826 0.505410 0.551399 0.090 Uiso 1 1 calc R . . . .
C26 C 0.438(2) 0.6137(11) 0.5884(12) 0.158(13) Uani 1 1 d . U . . .
H26 H 0.472866 0.647108 0.560979 0.189 Uiso 1 1 calc R . . . .
C27 C 0.387(3) 0.6477(10) 0.6360(13) 0.186(17) Uani 1 1 d . U . . .
H27 H 0.388069 0.704925 0.644524 0.223 Uiso 1 1 calc R . . . .
C28 C 0.335(2) 0.5924(10) 0.6696(10) 0.130(10) Uani 1 1 d . U . . .
H28 H 0.295709 0.613686 0.700819 0.156 Uiso 1 1 calc R . . . .
C29 C 0.3351(15) 0.5107(9) 0.6619(7) 0.078(5) Uani 1 1 d . U . . .
C30 C 0.2873(11) 0.4489(8) 0.7000(6) 0.055(3) Uani 1 1 d . U . . .
C31 C 0.2265(12) 0.4745(9) 0.7473(6) 0.067(4) Uani 1 1 d . U . . .
H31 H 0.218746 0.530750 0.757276 0.080 Uiso 1 1 calc R . . . .
C32 C 0.1791(11) 0.4128(11) 0.7781(6) 0.065(4) Uani 1 1 d . U . . .
H32 H 0.133294 0.426510 0.808302 0.078 Uiso 1 1 calc R . . . .
C33 C 0.1978(10) 0.3301(9) 0.7652(5) 0.050(3) Uani 1 1 d . U . . .
H33 H 0.170767 0.287455 0.788785 0.060 Uiso 1 1 calc R . . . .
C34 C 0.2555(8) 0.3128(8) 0.7183(4) 0.039(2) Uani 1 1 d . U . . .
H34 H 0.262543 0.256864 0.707207 0.047 Uiso 1 1 calc R . . . .
C35 C 0.5821(8) 0.4128(8) 0.7095(5) 0.039(2) Uani 1 1 d . U . . .
H35 H 0.564560 0.465452 0.692441 0.047 Uiso 1 1 calc R . . . .
C36 C 0.6612(11) 0.4066(11) 0.7586(6) 0.064(3) Uani 1 1 d . U . . .
H36 H 0.699728 0.453593 0.775169 0.077 Uiso 1 1 calc R . . . .
C37 C 0.6817(12) 0.3346(11) 0.7817(7) 0.073(4) Uani 1 1 d . U . . .
H37 H 0.734371 0.329751 0.817086 0.088 Uiso 1 1 calc R . . . .
C38 C 0.6295(11) 0.2619(9) 0.7568(6) 0.055(3) Uani 1 1 d . U . . .
H38 H 0.648395 0.209271 0.773592 0.066 Uiso 1 1 calc R . . . .
C39 C 0.5503(8) 0.2717(7) 0.7070(5) 0.034(2) Uani 1 1 d . U . . .
C40 C 0.4894(9) 0.2051(6) 0.6771(4) 0.034(2) Uani 1 1 d . U . . .
C41 C 0.5042(9) 0.1227(7) 0.6921(5) 0.041(2) Uani 1 1 d . U . . .
H41 H 0.557072 0.107965 0.725643 0.049 Uiso 1 1 calc R . . . .
C42 C 0.4453(11) 0.0622(8) 0.6604(6) 0.054(3) Uani 1 1 d . U . . .
H42 H 0.456789 0.006097 0.671077 0.064 Uiso 1 1 calc R . . . .
C43 C 0.3658(11) 0.0861(8) 0.6107(6) 0.051(3) Uani 1 1 d . U . . .
H43 H 0.322184 0.046564 0.587120 0.061 Uiso 1 1 calc R . . . .
C44 C 0.3547(10) 0.1682(7) 0.5982(5) 0.043(2) Uani 1 1 d . U . . .
H44 H 0.302166 0.184984 0.565053 0.052 Uiso 1 1 calc R . . . .
C45 C 0.2719(12) 0.5829(8) 0.0715(6) 0.057(3) Uani 1 1 d . U . . .
H45 H 0.215609 0.571507 0.095900 0.068 Uiso 1 1 calc R . . . .
C46 C 0.3215(14) 0.6583(8) 0.0788(6) 0.064(4) Uani 1 1 d . U . . .
H46 H 0.302904 0.697493 0.108048 0.077 Uiso 1 1 calc R . . . .
C47 C 0.3961(18) 0.6725(10) 0.0428(10) 0.098(6) Uani 1 1 d . U . . .
H47 H 0.429727 0.724930 0.045861 0.117 Uiso 1 1 calc R . . . .
C48 C 0.4306(12) 0.6169(9) 0.0000(8) 0.068(4) Uani 1 1 d . U . . .
H48 H 0.487352 0.628277 -0.024059 0.081 Uiso 1 1 calc R . . . .
C49 C 0.3737(9) 0.5437(8) -0.0034(5) 0.047(2) Uani 1 1 d . U . . .
C50 C 0.3957(9) 0.4817(8) -0.0474(5) 0.043(2) Uani 1 1 d . U . . .
C51 C 0.4623(10) 0.4931(10) -0.0959(6) 0.061(3) Uani 1 1 d . U . . .
H51 H 0.496183 0.544066 -0.102265 0.074 Uiso 1 1 calc R . . . .
C52 C 0.4746(12) 0.4248(11) -0.1334(6) 0.067(4) Uani 1 1 d . U . . .
H52 H 0.521027 0.429961 -0.164637 0.080 Uiso 1 1 calc R . . . .
C53 C 0.4258(9) 0.3534(12) -0.1281(5) 0.057(3) Uani 1 1 d . U . . .
H53 H 0.436245 0.308325 -0.154355 0.068 Uiso 1 1 calc R . . . .
C54 C 0.3577(8) 0.3480(11) -0.0816(5) 0.050(3) Uani 1 1 d . U . . .
H54 H 0.321003 0.297631 -0.077547 0.060 Uiso 1 1 calc R . . . .
C55 C 0.0785(9) 0.5000(7) -0.0618(4) 0.036(2) Uani 1 1 d . U . . .
H55 H 0.113640 0.547718 -0.044083 0.043 Uiso 1 1 calc R . . . .
C56 C -0.0101(8) 0.5091(8) -0.1095(5) 0.041(2) Uani 1 1 d . U . . .
H56 H -0.035238 0.561619 -0.123722 0.050 Uiso 1 1 calc R . . . .
C57 C -0.0587(9) 0.4364(7) -0.1345(5) 0.039(2) Uani 1 1 d . U . . .
H57 H -0.114932 0.439196 -0.168255 0.047 Uiso 1 1 calc R . . . .
C58 C -0.0259(8) 0.3626(8) -0.1108(5) 0.040(2) Uani 1 1 d . U . . .
H58 H -0.062751 0.314209 -0.125810 0.047 Uiso 1 1 calc R . . . .
C59 C 0.0640(8) 0.3571(9) -0.0633(4) 0.036(2) Uani 1 1 d . U . . .
C60 C 0.1039(9) 0.2794(7) -0.0362(5) 0.042(3) Uani 1 1 d . U . . .
C61 C 0.0591(12) 0.2032(8) -0.0531(7) 0.058(4) Uani 1 1 d . U . . .
H61 H -0.000538 0.198601 -0.084759 0.070 Uiso 1 1 calc R . . . .
C62 C 0.1045(14) 0.1327(9) -0.0219(7) 0.075(5) Uani 1 1 d . U . . .
H62 H 0.072868 0.080152 -0.030088 0.090 Uiso 1 1 calc R . . . .
C63 C 0.1954(12) 0.1419(9) 0.0203(7) 0.064(4) Uani 1 1 d . U . . .
H63 H 0.233380 0.095123 0.037762 0.077 Uiso 1 1 calc R . . . .
C64 C 0.2312(9) 0.2211(8) 0.0374(6) 0.047(3) Uani 1 1 d . U . . .
H64 H 0.284560 0.227584 0.072322 0.057 Uiso 1 1 calc R . . . .
P1 P -0.1855(2) 0.3517(3) 0.31596(14) 0.0589(10) Uani 1 1 d . U . . .
F1 F -0.0851(6) 0.4139(11) 0.3239(4) 0.118(4) Uani 1 1 d . U . . .
F2 F -0.2871(9) 0.2950(7) 0.3046(5) 0.093(3) Uani 1 1 d . U . . .
F3 F -0.1763(8) 0.3364(9) 0.3888(4) 0.122(5) Uani 1 1 d . U . . .
F4 F -0.2673(5) 0.4240(5) 0.3220(3) 0.0569(19) Uani 1 1 d . U . . .
F5 F -0.1052(11) 0.2786(9) 0.3102(5) 0.150(6) Uani 1 1 d . U . . .
F6 F -0.1945(6) 0.3684(6) 0.2434(3) 0.073(3) Uani 1 1 d . U . . .
P2 P 0.0948(4) 0.6335(3) 0.2198(2) 0.0793(13) Uani 1 1 d . U . . .
F7 F 0.0484(12) 0.5716(8) 0.2643(5) 0.124(4) Uani 1 1 d . U . . .
F8 F 0.1447(8) 0.6967(5) 0.1739(4) 0.087(3) Uani 1 1 d . U . . .
F9 F 0.1324(11) 0.6913(8) 0.2789(5) 0.116(4) Uani 1 1 d . U . . .
F10 F -0.0164(9) 0.6817(6) 0.2080(6) 0.108(4) Uani 1 1 d . U . . .
F11 F 0.0606(7) 0.5769(5) 0.1608(4) 0.072(2) Uani 1 1 d . U . . .
F12 F 0.2093(9) 0.5878(5) 0.2331(4) 0.084(3) Uani 1 1 d . U . . .
P3 P 0.7423(2) 0.3954(2) 0.00031(14) 0.0491(8) Uani 1 1 d . U . . .
F13 F 0.8484(5) 0.4484(4) -0.0015(3) 0.0498(16) Uani 1 1 d . U . . .
F14 F 0.6420(8) 0.3371(7) 0.0049(6) 0.118(4) Uani 1 1 d . U . . .
F15 F 0.7199(7) 0.3906(12) -0.0704(4) 0.159(7) Uani 1 1 d . U . . .
F16 F 0.8146(9) 0.3151(6) -0.0014(7) 0.115(4) Uani 1 1 d . U . . .
F17 F 0.7648(6) 0.3933(7) 0.0734(3) 0.082(3) Uani 1 1 d . U . . .
F18 F 0.6727(6) 0.4740(6) 0.0061(5) 0.079(3) Uani 1 1 d . U . . .
P4B P 0.306(3) 0.1255(16) 0.2036(13) 0.206(12) Uani 0.492(19) 1 d D U P A 2
F19B F 0.406(4) 0.167(3) 0.169(3) 0.187(16) Uani 0.492(19) 1 d D U P A 2
F20B F 0.204(4) 0.075(2) 0.2322(13) 0.173(13) Uani 0.492(19) 1 d D U P A 2
F21B F 0.368(6) 0.195(4) 0.252(3) 0.30(3) Uani 0.492(19) 1 d D U P A 2
F22B F 0.202(4) 0.182(3) 0.171(3) 0.26(2) Uani 0.492(19) 1 d D U P A 2
F23B F 0.278(3) 0.051(3) 0.1516(17) 0.166(13) Uani 0.492(19) 1 d D U P A 2
F24B F 0.413(4) 0.070(3) 0.232(2) 0.188(16) Uani 0.492(19) 1 d D U P A 2
O1S O 0.3906(14) 0.6626(8) 0.4442(8) 0.128(6) Uani 1 1 d D U . . .
O2S O 0.3791(12) 0.5296(6) 0.4360(7) 0.101(4) Uani 1 1 d D U . . .
N1S N 0.3478(14) 0.5976(7) 0.4294(7) 0.087(4) Uani 1 1 d D U . . .
C1S C 0.247(2) 0.6082(14) 0.3928(13) 0.146(7) Uani 1 1 d D U . . .
H1SA H 0.243119 0.663176 0.374433 0.219 Uiso 1 1 calc GR . . . .
H1SB H 0.188623 0.601793 0.418863 0.219 Uiso 1 1 calc GR . . . .
H1SC H 0.238387 0.566911 0.359757 0.219 Uiso 1 1 calc GR . . . .
O3S O 0.616(3) 0.633(3) 0.1920(16) 0.36(3) Uani 1 1 d D U . . .
O4S O 0.703(3) 0.6679(13) 0.1331(11) 0.213(12) Uani 1 1 d D U . . .
N2S N 0.6959(17) 0.6223(11) 0.1729(8) 0.113(6) Uani 1 1 d D U . . .
C2S C 0.761(2) 0.5473(13) 0.1759(14) 0.146(7) Uani 1 1 d D U . . .
H2SA H 0.779440 0.534226 0.134462 0.219 Uiso 1 1 calc GR . . . .
H2SB H 0.719733 0.501885 0.190772 0.219 Uiso 1 1 calc GR . . . .
H2SC H 0.827608 0.555590 0.204359 0.219 Uiso 1 1 calc GR . . . .
F19A F 0.437(2) 0.186(2) 0.1464(15) 0.110(9) Uani 0.508(19) 1 d . U P A 1
F20A F 0.347(3) 0.1077(19) 0.2632(11) 0.121(9) Uani 0.508(19) 1 d . U P A 1
F21A F 0.469(2) 0.2011(15) 0.2479(12) 0.113(8) Uani 0.508(19) 1 d . U P A 1
F22A F 0.297(2) 0.2098(10) 0.1916(8) 0.079(6) Uani 0.508(19) 1 d . U P A 1
F23A F 0.327(3) 0.0825(12) 0.1624(12) 0.107(8) Uani 0.508(19) 1 d . U P A 1
F24A F 0.468(3) 0.0722(17) 0.2114(12) 0.112(8) Uani 0.508(19) 1 d . U P A 1
P4A P 0.3865(14) 0.1404(6) 0.2051(4) 0.084(5) Uani 0.508(19) 1 d . U P A 1

loop_
_atom_site_aniso_label
_atom_site_aniso_U_11
_atom_site_aniso_U_22
_atom_site_aniso_U_33
_atom_site_aniso_U_23
_atom_site_aniso_U_13
_atom_site_aniso_U_12
Ru1 0.0323(4) 0.0340(4) 0.0176(3) 0.0028(3) 0.0111(3) 0.0007(4)
Ru2 0.0298(4) 0.0448(5) 0.0172(3) 0.0034(3) 0.0038(3) -0.0024(4)
N1 0.026(3) 0.046(4) 0.019(3) 0.011(4) 0.013(3) 0.004(4)
N2 0.027(3) 0.026(4) 0.013(3) 0.000(3) 0.010(2) -0.005(4)
N3 0.020(4) 0.052(6) 0.016(3) 0.000(3) 0.004(3) 0.005(3)
N4 0.025(4) 0.041(5) 0.017(3) -0.002(3) 0.006(3) -0.012(3)
N5 0.021(3) 0.051(5) 0.012(3) 0.004(4) 0.003(2) -0.003(4)
N6 0.020(3) 0.065(7) 0.021(3) 0.000(3) 0.011(3) -0.004(4)
N7 0.055(6) 0.030(4) 0.044(5) 0.012(4) 0.022(4) 0.025(4)
N8 0.020(4) 0.055(5) 0.017(3) 0.004(3) 0.006(3) 0.000(4)
N9 0.025(4) 0.048(4) 0.019(3) -0.002(4) 0.009(3) -0.007(4)
N10 0.033(5) 0.039(4) 0.026(4) 0.001(3) 0.008(3) 0.004(3)
N11 0.065(7) 0.050(5) 0.026(4) 0.000(4) 0.003(4) -0.015(5)
N12 0.023(4) 0.067(5) 0.016(3) -0.002(4) -0.007(3) -0.009(4)
N13 0.026(4) 0.043(4) 0.016(3) 0.000(3) 0.006(3) 0.005(3)
N14 0.033(5) 0.040(4) 0.025(4) -0.003(3) -0.001(3) -0.008(4)
C1 0.027(4) 0.065(7) 0.027(4) 0.017(5) 0.017(3) 0.007(5)
C2 0.012(4) 0.091(8) 0.032(4) 0.010(6) 0.010(3) 0.009(6)
C3 0.031(5) 0.087(8) 0.022(4) 0.012(6) 0.005(4) -0.013(7)
C4 0.025(4) 0.042(5) 0.022(3) -0.015(4) 0.010(3) -0.003(5)
C5 0.028(4) 0.024(4) 0.023(3) 0.015(4) 0.007(3) 0.014(4)
C6 0.027(4) 0.021(4) 0.016(3) 0.002(4) 0.004(3) 0.000(4)
C7 0.026(4) 0.023(4) 0.015(3) -0.002(4) 0.003(3) -0.006(4)
C8 0.028(4) 0.032(4) 0.014(3) 0.000(4) 0.008(3) 0.002(4)
C9 0.020(4) 0.033(5) 0.025(4) 0.006(4) 0.000(3) -0.003(4)
C10 0.026(4) 0.027(5) 0.021(4) -0.001(4) 0.002(3) -0.001(4)
C11 0.023(4) 0.042(5) 0.016(3) -0.003(4) 0.009(3) 0.004(4)
C12 0.021(4) 0.026(5) 0.020(4) 0.006(3) 0.002(3) 0.000(3)
C13 0.023(4) 0.051(7) 0.019(4) 0.001(4) 0.010(3) 0.002(4)
C14 0.022(4) 0.075(9) 0.022(4) 0.003(4) 0.016(3) 0.002(5)
C15 0.027(5) 0.071(8) 0.033(5) 0.019(5) 0.011(4) 0.008(6)
C16 0.025(4) 0.070(7) 0.020(4) 0.000(5) -0.002(3) 0.011(6)
C17 0.022(4) 0.046(6) 0.023(4) -0.001(4) 0.011(3) 0.002(4)
C18 0.021(4) 0.050(6) 0.020(4) 0.001(4) 0.011(3) -0.008(4)
C19 0.021(4) 0.087(10) 0.016(4) 0.004(4) 0.008(3) 0.000(5)
C20 0.027(5) 0.17(2) 0.020(4) 0.014(7) 0.007(4) -0.025(7)
C21 0.036(5) 0.118(13) 0.011(4) 0.009(5) 0.010(4) -0.031(6)
C22 0.032(5) 0.056(7) 0.018(4) 0.005(4) 0.012(3) -0.014(4)
C23 0.026(4) 0.033(5) 0.014(3) -0.001(3) 0.006(3) -0.007(3)
C24 0.031(4) 0.030(5) 0.016(3) 0.007(4) 0.008(3) 0.005(4)
C25 0.125(13) 0.043(6) 0.071(9) 0.013(6) 0.062(9) 0.030(7)
C26 0.26(3) 0.044(7) 0.21(2) -0.004(12) 0.20(2) -0.003(13)
C27 0.35(4) 0.025(7) 0.24(3) 0.019(11) 0.24(3) 0.043(14)
C28 0.21(2) 0.054(7) 0.160(19) 0.009(10) 0.155(19) 0.026(11)
C29 0.122(13) 0.049(6) 0.077(9) 0.011(6) 0.072(10) 0.022(8)
C30 0.058(8) 0.058(6) 0.058(7) -0.002(6) 0.040(6) 0.004(6)
C31 0.077(10) 0.069(8) 0.068(8) 0.016(7) 0.061(8) 0.020(7)
C32 0.057(8) 0.089(8) 0.060(8) 0.024(8) 0.047(6) 0.019(8)
C33 0.037(6) 0.086(8) 0.029(5) 0.011(5) 0.011(4) -0.007(6)
C34 0.032(5) 0.071(6) 0.016(4) 0.013(4) 0.010(4) -0.007(5)
C35 0.032(5) 0.047(6) 0.041(5) -0.004(5) 0.015(4) -0.015(5)
C36 0.053(7) 0.075(8) 0.062(7) -0.038(7) -0.006(5) 0.009(7)
C37 0.049(8) 0.103(10) 0.061(8) -0.014(7) -0.019(6) 0.011(7)
C38 0.044(7) 0.079(8) 0.039(6) 0.011(6) -0.003(5) 0.013(6)
C39 0.027(5) 0.048(5) 0.028(5) -0.001(4) 0.010(4) 0.000(4)
C40 0.039(5) 0.039(4) 0.026(4) 0.010(4) 0.012(4) 0.008(4)
C41 0.042(6) 0.041(5) 0.040(6) 0.008(4) 0.007(5) 0.018(4)
C42 0.072(8) 0.033(6) 0.059(7) 0.008(5) 0.024(5) -0.004(5)
C43 0.062(8) 0.042(6) 0.051(6) -0.001(5) 0.020(5) -0.015(5)
C44 0.052(7) 0.044(5) 0.034(5) -0.008(4) 0.011(5) -0.001(5)
C45 0.076(9) 0.049(6) 0.040(6) -0.010(5) -0.013(6) 0.001(6)
C46 0.103(11) 0.037(6) 0.048(7) 0.000(5) -0.005(7) 0.010(6)
C47 0.126(15) 0.043(8) 0.127(15) 0.007(8) 0.030(11) -0.019(9)
C48 0.053(8) 0.055(7) 0.094(10) 0.020(6) 0.001(7) -0.014(6)
C49 0.039(6) 0.055(6) 0.042(6) 0.015(4) -0.012(4) -0.008(5)
C50 0.027(5) 0.068(6) 0.032(5) 0.010(4) -0.009(4) -0.003(5)
C51 0.035(7) 0.097(9) 0.053(7) 0.005(6) 0.008(5) -0.017(7)
C52 0.052(8) 0.110(10) 0.040(6) 0.011(6) 0.008(6) 0.007(7)
C53 0.034(6) 0.110(9) 0.027(5) -0.003(7) 0.007(4) 0.005(7)
C54 0.026(5) 0.094(8) 0.031(5) -0.006(6) 0.006(4) 0.007(6)
C55 0.050(6) 0.042(5) 0.015(4) 0.004(4) 0.000(4) 0.003(5)
C56 0.022(5) 0.066(7) 0.036(5) 0.009(5) 0.006(4) 0.007(5)
C57 0.024(5) 0.063(6) 0.031(5) 0.012(4) 0.001(4) -0.003(4)
C58 0.028(5) 0.055(6) 0.036(5) -0.015(5) 0.002(4) -0.009(5)
C59 0.029(5) 0.049(5) 0.030(4) -0.012(5) 0.004(3) 0.002(5)
C60 0.039(6) 0.046(5) 0.040(6) 0.006(4) -0.006(4) -0.017(5)
C61 0.058(8) 0.042(6) 0.068(9) 0.004(5) -0.019(6) -0.016(5)
C62 0.094(11) 0.049(7) 0.074(9) 0.024(7) -0.022(8) -0.016(7)
C63 0.065(8) 0.054(7) 0.069(9) 0.022(6) -0.003(6) 0.005(6)
C64 0.032(6) 0.051(6) 0.055(7) 0.007(5) -0.004(5) 0.000(5)
P1 0.0330(15) 0.109(3) 0.0386(15) 0.030(2) 0.0185(12) 0.033(2)
F1 0.027(4) 0.253(12) 0.075(6) 0.005(8) 0.011(4) -0.016(6)
F2 0.099(7) 0.092(6) 0.101(7) 0.014(5) 0.057(6) 0.003(5)
F3 0.083(6) 0.240(14) 0.050(4) 0.063(6) 0.038(4) 0.077(8)
F4 0.028(3) 0.074(5) 0.072(4) 0.020(4) 0.023(3) 0.014(3)
F5 0.154(10) 0.214(11) 0.101(8) 0.088(8) 0.084(8) 0.147(10)
F6 0.060(5) 0.124(8) 0.038(3) 0.032(4) 0.014(3) 0.014(5)
P2 0.096(3) 0.059(3) 0.080(3) -0.014(2) -0.004(2) 0.008(2)
F7 0.176(11) 0.111(8) 0.098(8) 0.008(6) 0.063(8) 0.031(8)
F8 0.101(7) 0.062(5) 0.086(6) 0.000(4) -0.035(5) -0.004(5)
F9 0.138(10) 0.119(9) 0.087(7) -0.040(6) 0.004(7) 0.004(7)
F10 0.105(7) 0.082(7) 0.138(10) -0.029(6) 0.020(7) 0.029(6)
F11 0.080(6) 0.050(4) 0.087(5) -0.007(4) 0.010(4) -0.006(4)
F12 0.115(7) 0.056(5) 0.072(5) -0.005(4) -0.024(5) 0.012(5)
P3 0.0338(15) 0.076(2) 0.0412(15) -0.0190(16) 0.0182(12) -0.0139(15)
F13 0.031(3) 0.052(4) 0.066(4) 0.014(3) 0.007(3) 0.008(3)
F14 0.086(6) 0.104(8) 0.185(10) -0.074(8) 0.097(7) -0.048(6)
F15 0.049(5) 0.38(2) 0.046(4) -0.056(7) 0.014(4) -0.024(8)
F16 0.097(7) 0.061(5) 0.207(12) -0.030(6) 0.098(8) -0.017(5)
F17 0.051(4) 0.150(9) 0.049(4) 0.033(5) 0.025(3) 0.019(5)
F18 0.042(4) 0.088(6) 0.108(7) 0.030(5) 0.012(4) 0.018(4)
P4B 0.23(3) 0.16(2) 0.21(3) 0.005(15) -0.077(19) -0.051(16)
F19B 0.20(3) 0.11(3) 0.23(5) -0.01(3) -0.04(3) 0.02(2)
F20B 0.29(4) 0.14(2) 0.095(19) -0.015(16) 0.04(2) 0.02(2)
F21B 0.41(7) 0.18(4) 0.31(6) -0.14(4) 0.02(4) -0.03(4)
F22B 0.27(4) 0.17(3) 0.34(6) 0.11(3) 0.07(4) 0.05(3)
F23B 0.18(3) 0.19(3) 0.13(2) -0.01(2) 0.027(19) -0.01(2)
F24B 0.26(3) 0.17(3) 0.13(3) -0.03(2) 0.01(3) 0.03(3)
O1S 0.188(14) 0.062(7) 0.158(13) -0.015(8) 0.109(11) -0.015(8)
O2S 0.143(11) 0.035(5) 0.134(11) -0.006(6) 0.050(9) 0.001(6)
N1S 0.139(11) 0.044(6) 0.092(9) 0.020(6) 0.066(8) 0.019(7)
C1S 0.161(14) 0.070(9) 0.20(2) -0.004(10) 0.005(12) 0.022(9)
O3S 0.31(4) 0.52(6) 0.30(4) 0.18(4) 0.22(3) 0.25(4)
O4S 0.36(3) 0.111(14) 0.18(2) 0.060(13) 0.10(2) 0.066(18)
N2S 0.156(17) 0.103(12) 0.089(11) 0.015(9) 0.054(12) 0.046(12)
C2S 0.161(14) 0.070(9) 0.20(2) -0.004(10) 0.005(12) 0.022(9)
F19A 0.082(15) 0.14(2) 0.099(14) 0.061(14) -0.011(10) 0.029(13)
F20A 0.16(2) 0.13(2) 0.071(12) 0.039(12) 0.030(13) 0.030(15)
F21A 0.148(18) 0.080(13) 0.108(15) -0.015(11) 0.009(13) 0.014(12)
F22A 0.141(16) 0.041(9) 0.056(10) 0.013(7) 0.017(10) 0.028(10)
F23A 0.20(2) 0.027(8) 0.087(13) 0.006(8) -0.008(13) 0.041(10)
F24A 0.19(2) 0.070(12) 0.080(15) 0.003(10) 0.023(12) 0.048(14)
P4A 0.168(12) 0.045(5) 0.039(4) 0.002(3) 0.006(5) 0.033(6)

loop_
_atom_type_symbol
_atom_type_description
_atom_type_scat_dispersion_real
_atom_type_scat_dispersion_imag
_atom_type_scat_source
C C 0.0033 0.0016 'International Tables Vol C Tables 4.2.6.8 and 6.1.1.4'
H H 0.0000 0.0000 'International Tables Vol C Tables 4.2.6.8 and 6.1.1.4'
F F 0.0171 0.0103 'International Tables Vol C Tables 4.2.6.8 and 6.1.1.4'
N N 0.0061 0.0033 'International Tables Vol C Tables 4.2.6.8 and 6.1.1.4'
O O 0.0106 0.0060 'International Tables Vol C Tables 4.2.6.8 and 6.1.1.4'
P P 0.1023 0.0942 'International Tables Vol C Tables 4.2.6.8 and 6.1.1.4'
Ru Ru -1.2594 0.8363 'International Tables Vol C Tables 4.2.6.8 and 6.1.1.4'

loop_
_geom_angle_atom_site_label_1
_geom_angle_atom_site_label_2
_geom_angle_atom_site_label_3
_geom_angle
N1 Ru1 N7 89.4(4)
N1 Ru1 N10 98.7(4)
N2 Ru1 N1 79.6(3)
N2 Ru1 N7 93.9(4)
N2 Ru1 N10 91.7(3)
N8 Ru1 N1 96.4(3)
N8 Ru1 N2 172.7(4)
N8 Ru1 N7 80.0(4)
N8 Ru1 N10 94.8(3)
N9 Ru1 N1 175.9(4)
N9 Ru1 N2 97.2(3)
N9 Ru1 N7 93.2(4)
N9 Ru1 N8 87.1(3)
N9 Ru1 N10 78.9(4)
N10 Ru1 N7 170.8(4)
N6 Ru2 N5 79.7(3)
N11 Ru2 N5 98.6(4)
N11 Ru2 N6 83.4(4)
N11 Ru2 N14 173.2(3)
N12 Ru2 N5 175.1(3)
N12 Ru2 N6 95.5(3)
N12 Ru2 N11 79.8(4)
N12 Ru2 N13 88.4(3)
N12 Ru2 N14 94.3(4)
N13 Ru2 N5 96.4(3)
N13 Ru2 N6 176.1(3)
N13 Ru2 N11 98.0(4)
N13 Ru2 N14 78.3(4)
N14 Ru2 N5 87.6(4)
N14 Ru2 N6 100.6(3)
C1 N1 Ru1 128.5(6)
C1 N1 C5 116.9(8)
C5 N1 Ru1 114.4(6)
C6 N2 Ru1 114.2(5)
C10 N2 Ru1 127.5(5)
C10 N2 C6 118.3(6)
C12 N3 C11 116.4(8)
C23 N4 C24 117.3(8)
C16 N5 Ru2 127.2(6)
C16 N5 C17 119.5(7)
C17 N5 Ru2 112.9(6)
C18 N6 Ru2 114.0(6)
C19 N6 Ru2 128.5(6)
C19 N6 C18 117.3(8)
C25 N7 Ru1 126.7(8)
C25 N7 C29 119.0(11)
C29 N7 Ru1 114.2(8)
C30 N8 Ru1 113.7(7)
C34 N8 Ru1 128.5(8)
C34 N8 C30 117.7(9)
C35 N9 Ru1 125.2(9)
C35 N9 C39 120.8(9)
C39 N9 Ru1 113.7(7)
C40 N10 Ru1 114.3(7)
C40 N10 C44 120.1(10)
C44 N10 Ru1 125.6(8)
C45 N11 Ru2 129.1(9)
C45 N11 C49 117.0(12)
C49 N11 Ru2 113.6(8)
C50 N12 Ru2 115.3(8)
C54 N12 Ru2 126.9(9)
C54 N12 C50 117.8(10)
C55 N13 Ru2 123.9(7)
C59 N13 Ru2 116.9(7)
C59 N13 C55 119.1(9)
C60 N14 Ru2 114.9(7)
C64 N14 Ru2 125.8(8)
C64 N14 C60 118.7(10)
N1 C1 C2 121.9(8)
C1 C2 C3 120.1(9)
C4 C3 C2 118.3(9)
C3 C4 C11 122.0(8)
C5 C4 C3 118.4(8)
C5 C4 C11 119.5(8)
N1 C5 C4 123.3(8)
N1 C5 C6 115.7(7)
C4 C5 C6 120.9(7)
N2 C6 C5 116.1(7)
N2 C6 C7 122.4(7)
C7 C6 C5 121.3(7)
C6 C7 C24 117.9(7)
C8 C7 C6 117.2(7)
C8 C7 C24 124.9(7)
C9 C8 C7 121.0(7)
C8 C9 C10 117.8(8)
N2 C10 C9 122.9(8)
N3 C11 C4 119.1(8)
N3 C11 C24 122.4(7)
C24 C11 C4 118.1(7)
N3 C12 C13 118.0(8)
N3 C12 C23 123.3(8)
C23 C12 C13 118.7(8)
C14 C13 C12 122.2(8)
C17 C13 C12 119.6(9)
C17 C13 C14 118.2(9)
C15 C14 C13 117.3(8)
C14 C15 C16 121.5(9)
N5 C16 C15 121.0(8)
N5 C17 C13 122.4(9)
N5 C17 C18 117.6(7)
C13 C17 C18 120.0(9)
N6 C18 C17 115.5(8)
N6 C18 C22 122.4(9)
C22 C18 C17 122.0(8)
N6 C19 C20 122.2(8)
C21 C20 C19 121.3(10)
C20 C21 C22 117.0(10)
C18 C22 C21 119.4(8)
C18 C22 C23 118.2(9)
C21 C22 C23 122.2(9)
N4 C23 C12 120.5(8)
N4 C23 C22 118.1(8)
C12 C23 C22 121.3(8)
N4 C24 C7 118.0(8)
N4 C24 C11 119.9(8)
C11 C24 C7 122.1(7)
N7 C25 C26 125.7(13)
C25 C26 C27 116.7(15)
C28 C27 C26 115.2(16)
C29 C28 C27 125.1(14)
N7 C29 C30 115.0(12)
C28 C29 N7 118.1(13)
C28 C29 C30 126.7(12)
N8 C30 C29 117.0(10)
N8 C30 C31 123.0(12)
C31 C30 C29 119.9(12)
C32 C31 C30 116.1(13)
C31 C32 C33 120.7(11)
C34 C33 C32 118.0(11)
N8 C34 C33 124.2(12)
N9 C35 C36 122.6(14)
C37 C36 C35 117.4(15)
C36 C37 C38 123.4(13)
C39 C38 C37 116.7(13)
N9 C39 C38 119.1(11)
N9 C39 C40 117.2(9)
C38 C39 C40 123.7(11)
N10 C40 C39 115.4(9)
N10 C40 C41 119.2(10)
C41 C40 C39 125.4(10)
C42 C41 C40 122.2(11)
C41 C42 C43 117.7(11)
C44 C43 C42 117.4(12)
N10 C44 C43 123.4(12)
N11 C45 C46 125.0(15)
C47 C46 C45 115.5(15)
C46 C47 C48 125.6(15)
C49 C48 C47 113.2(15)
N11 C49 C48 123.6(13)
N11 C49 C50 116.4(10)
C48 C49 C50 120.0(12)
N12 C50 C49 114.3(10)
N12 C50 C51 120.5(12)
C51 C50 C49 125.0(12)
C52 C51 C50 116.2(13)
C53 C52 C51 124.2(13)
C52 C53 C54 116.4(15)
N12 C54 C53 124.7(15)
N13 C55 C56 121.9(11)
C57 C56 C55 116.7(11)
C58 C57 C56 120.4(10)
C57 C58 C59 120.3(11)
N13 C59 C58 121.3(12)
N13 C59 C60 115.8(8)
C58 C59 C60 122.9(11)
N14 C60 C59 113.9(10)
N14 C60 C61 121.7(12)
C61 C60 C59 124.3(11)
C60 C61 C62 118.4(12)
C63 C62 C61 118.6(13)
C62 C63 C64 119.0(13)
N14 C64 C63 122.4(11)
F2 P1 F1 176.0(7)
F2 P1 F3 91.2(7)
F2 P1 F4 86.3(5)
F2 P1 F5 93.0(8)
F2 P1 F6 89.4(5)
F3 P1 F1 92.0(6)
F4 P1 F1 91.3(6)
F4 P1 F3 90.0(5)
F4 P1 F6 89.4(4)
F5 P1 F1 89.5(8)
F5 P1 F3 89.7(6)
F5 P1 F4 179.2(7)
F5 P1 F6 91.0(5)
F6 P1 F1 87.4(5)
F6 P1 F3 179.1(8)
F7 P2 F8 179.0(7)
F7 P2 F9 88.8(7)
F7 P2 F10 92.1(7)
F7 P2 F11 92.5(6)
F7 P2 F12 88.8(7)
F8 P2 F9 91.3(6)
F10 P2 F8 88.9(6)
F10 P2 F9 90.0(7)
F10 P2 F11 90.9(6)
F10 P2 F12 177.8(6)
F11 P2 F8 87.4(5)
F11 P2 F9 178.4(7)
F11 P2 F12 91.0(5)
F12 P2 F8 90.2(6)
F12 P2 F9 88.0(6)
F13 P3 F16 88.3(4)
F14 P3 F13 175.5(6)
F14 P3 F16 87.8(6)
F15 P3 F13 92.9(6)
F15 P3 F14 89.3(7)
F15 P3 F16 88.0(8)
F15 P3 F17 175.8(9)
F15 P3 F18 95.2(8)
F17 P3 F13 89.6(4)
F17 P3 F14 88.0(6)
F17 P3 F16 88.7(7)
F18 P3 F13 91.7(4)
F18 P3 F14 92.1(5)
F18 P3 F16 176.8(7)
F18 P3 F17 88.1(5)
F19B P4B F20B 173(3)
F21B P4B F19B 73(3)
F21B P4B F20B 114(4)
F22B P4B F19B 99(3)
F22B P4B F20B 81(2)
F22B P4B F21B 99(4)
F22B P4B F23B 92(3)
F22B P4B F24B 177(4)
F23B P4B F19B 95(3)
F23B P4B F20B 78.4(19)
F23B P4B F21B 164(4)
F24B P4B F19B 77(3)
F24B P4B F20B 102(3)
F24B P4B F21B 81(3)
F24B P4B F23B 87(3)
O1S N1S C1S 112.0(16)
O2S N1S O1S 131(2)
O2S N1S C1S 116.3(17)
O3S N2S O4S 109(3)
O3S N2S C2S 128(3)
O4S N2S C2S 118(2)
F20A P4A F19A 173(2)
F20A P4A F21A 89.3(17)
F20A P4A F22A 96.0(15)
F21A P4A F19A 84.2(17)
F22A P4A F19A 82.4(14)
F22A P4A F21A 93.0(13)
F23A P4A F19A 90.4(18)
F23A P4A F20A 96(2)
F23A P4A F21A 171.1(19)
F23A P4A F22A 93.2(14)
F23A P4A F24A 82.0(16)
F24A P4A F19A 94.6(16)
F24A P4A F20A 87.4(15)
F24A P4A F21A 91.4(17)
F24A P4A F22A 174.4(15)

loop_
_geom_bond_atom_site_label_1
_geom_bond_atom_site_label_2
_geom_bond_distance
Ru1 N1 2.071(8)
Ru1 N2 2.064(6)
Ru1 N7 2.082(9)
Ru1 N8 2.060(7)
Ru1 N9 2.054(8)
Ru1 N10 2.075(9)
Ru2 N5 2.092(7)
Ru2 N6 2.069(8)
Ru2 N11 2.055(10)
Ru2 N12 2.025(8)
Ru2 N13 2.035(8)
Ru2 N14 2.063(9)
N1 C1 1.328(12)
N1 C5 1.364(10)
N2 C6 1.370(10)
N2 C10 1.325(11)
N3 C11 1.320(11)
N3 C12 1.309(11)
N4 C23 1.326(12)
N4 C24 1.356(10)
N5 C16 1.290(12)
N5 C17 1.345(11)
N6 C18 1.365(11)
N6 C19 1.336(12)
N7 C25 1.281(16)
N7 C29 1.350(15)
N8 C30 1.352(15)
N8 C34 1.332(13)
N9 C35 1.337(15)
N9 C39 1.345(15)
N10 C40 1.339(14)
N10 C44 1.343(15)
N11 C45 1.311(16)
N11 C49 1.360(15)
N12 C50 1.379(16)
N12 C54 1.344(17)
N13 C55 1.389(14)
N13 C59 1.318(15)
N14 C60 1.370(14)
N14 C64 1.317(15)
C1 C2 1.372(13)
C2 C3 1.382(13)
C3 C4 1.375(13)
C4 C5 1.369(12)
C4 C11 1.480(11)
C5 C6 1.452(12)
C6 C7 1.400(11)
C7 C8 1.390(12)
C7 C24 1.433(11)
C8 C9 1.377(11)
C9 C10 1.407(12)
C11 C24 1.422(12)
C12 C13 1.486(13)
C12 C23 1.413(13)
C13 C14 1.397(14)
C13 C17 1.384(12)
C14 C15 1.353(14)
C15 C16 1.395(13)
C17 C18 1.452(13)
C18 C22 1.391(14)
C19 C20 1.400(14)
C20 C21 1.353(13)
C21 C22 1.412(15)
C22 C23 1.454(12)
C25 C26 1.39(2)
C26 C27 1.40(2)
C27 C28 1.37(2)
C28 C29 1.34(2)
C29 C30 1.477(19)
C30 C31 1.415(16)
C31 C32 1.38(2)
C32 C33 1.40(2)
C33 C34 1.349(15)
C35 C36 1.362(17)
C36 C37 1.29(2)
C37 C38 1.43(2)
C38 C39 1.379(16)
C39 C40 1.433(16)
C40 C41 1.388(15)
C41 C42 1.363(18)
C42 C43 1.426(19)
C43 C44 1.369(17)
C45 C46 1.38(2)
C46 C47 1.31(2)
C47 C48 1.40(2)
C48 C49 1.385(18)
C49 C50 1.442(18)
C50 C51 1.435(17)
C51 C52 1.40(2)
C52 C53 1.33(2)
C53 C54 1.401(14)
C55 C56 1.424(15)
C56 C57 1.408(17)
C57 C58 1.350(17)
C58 C59 1.427(14)
C59 C60 1.457(17)
C60 C61 1.392(17)
C61 C62 1.415(19)
C62 C63 1.37(2)
C63 C64 1.401(19)
P1 F1 1.604(13)
P1 F2 1.561(12)
P1 F3 1.593(8)
P1 F4 1.575(8)
P1 F5 1.571(10)
P1 F6 1.591(7)
P2 F7 1.558(13)
P2 F8 1.613(11)
P2 F9 1.614(11)
P2 F10 1.586(12)
P2 F11 1.595(9)
P2 F12 1.604(11)
P3 F13 1.584(7)
P3 F14 1.583(9)
P3 F15 1.530(9)
P3 F16 1.592(11)
P3 F17 1.579(8)
P3 F18 1.560(9)
P4B F19B 1.68(3)
P4B F20B 1.69(2)
P4B F21B 1.67(3)
P4B F22B 1.66(2)
P4B F23B 1.67(2)
P4B F24B 1.66(3)
O1S N1S 1.212(15)
O2S N1S 1.177(13)
N1S C1S 1.41(2)
O3S N2S 1.145(18)
O4S N2S 1.153(17)
N2S C2S 1.46(2)
F19A P4A 1.66(3)
F20A P4A 1.51(2)
F21A P4A 1.63(3)
F22A P4A 1.59(2)
F23A P4A 1.46(3)
F24A P4A 1.50(3)

loop_
_cod_changelog_entry_id
_cod_changelog_entry_author
_cod_changelog_entry_date
_cod_changelog_entry_text
1 'Vaitkus, Antanas' 2022-05-30T12:05:00+03:00
;
 Corrected the '_shelx_hkl_file' data item value after consulting
 the updated version of the original supporting information file.
;

loop_
_smtbx_masks_void_nr
_smtbx_masks_void_average_x
_smtbx_masks_void_average_y
_smtbx_masks_void_average_z
_smtbx_masks_void_volume
_smtbx_masks_void_count_electrons
1 0.000 0.479 0.500 1049.8 369.1
